data_4108336
loop_
_publ_author_name
'Ling Li'
'William W. Brennessel'
'William D. Jones'

_publ_contact_author_address 'Department of Chemistry, University of Rochester, Rochester, New York 14627'
_publ_contact_author_email jones@chem.rochester.edu
_publ_contact_author_name 'William D. Jones'
_publ_section_title
;
 An Efficient Low-Temperature Route to Polycyclic Isoquinoline Salt
 Synthesis via C-H Activation with [Cp*MCl2]2 (M = Rh, Ir)
;
_journal_name_full 'Journal of the American Chemical Society'
_journal_page_first 12414
_journal_page_last 12419
_journal_paper_doi 10.1021/ja802415h
_journal_volume 130
_journal_year 2008
_chemical_formula_moiety 'C19 H14 N O4, B F4'
_chemical_formula_sum 'C19 H14 B F4 N O4'
_chemical_formula_weight 407.12
_chemical_name_common jonll26
_chemical_name_systematic
;
  ?
;
_space_group_IT_number 2
_symmetry_cell_setting triclinic
_symmetry_space_group_name_Hall '-P 1'
_symmetry_space_group_name_H-M 'P -1'
_atom_sites_solution_hydrogens geom
_atom_sites_solution_primary direct
_atom_sites_solution_secondary difmap
_audit_creation_method SHELXL-97
_cell_angle_alpha 68.019(1)
_cell_angle_beta 89.457(1)
_cell_angle_gamma 74.203(1)
_cell_formula_units_Z 2
_cell_length_a 7.2288(5)
_cell_length_b 10.8213(8)
_cell_length_c 12.2774(9)
_cell_measurement_reflns_used 4065
_cell_measurement_temperature 100.0(1)
_cell_measurement_theta_max 32.91
_cell_measurement_theta_min 2.94
_cell_volume 852.34(11)
_computing_cell_refinement 'SAINT (Bruker, 2006)'
_computing_data_collection 'APEX2 (Bruker, 2006)'
_computing_data_reduction 'SAINT (Bruker, 2006)'
_computing_molecular_graphics 'SHELXTL (Bruker, 2000)'
_computing_publication_material 'SHELXTL (Bruker, 2000)'
_computing_structure_refinement 'SHELXL-97 (Sheldrick, 1997)'
_computing_structure_solution 'SIR97 (Altomare et al., 1999)'
_diffrn_ambient_temperature 100.0(1)
_diffrn_measured_fraction_theta_full 0.990
_diffrn_measured_fraction_theta_max 0.990
_diffrn_measurement_device_type 'Bruker SMART APEX II CCD Platform'
_diffrn_measurement_method 'area detector, \w scans per \f'
_diffrn_radiation_monochromator graphite
_diffrn_radiation_source 'fine-focus sealed tube'
_diffrn_radiation_type MoK\a
_diffrn_radiation_wavelength 0.71073
_diffrn_reflns_av_R_equivalents 0.0321
_diffrn_reflns_av_sigmaI/netI 0.0423
_diffrn_reflns_limit_h_max 10
_diffrn_reflns_limit_h_min -10
_diffrn_reflns_limit_k_max 16
_diffrn_reflns_limit_k_min -16
_diffrn_reflns_limit_l_max 18
_diffrn_reflns_limit_l_min -18
_diffrn_reflns_number 15214
_diffrn_reflns_theta_full 32.03
_diffrn_reflns_theta_max 32.03
_diffrn_reflns_theta_min 1.80
_exptl_absorpt_coefficient_mu 0.138
_exptl_absorpt_correction_T_max 0.9863
_exptl_absorpt_correction_T_min 0.9519
_exptl_absorpt_correction_type multi-scan
_exptl_absorpt_process_details 'SADABS (Sheldrick, 2007)'
_exptl_crystal_colour 'pale yellow'
_exptl_crystal_density_diffrn 1.586
_exptl_crystal_description block
_exptl_crystal_F_000 416
_exptl_crystal_size_max 0.36
_exptl_crystal_size_mid 0.20
_exptl_crystal_size_min 0.10
_refine_diff_density_max 0.357
_refine_diff_density_min -0.259
_refine_diff_density_rms 0.060
_refine_ls_extinction_method none
_refine_ls_goodness_of_fit_ref 1.058
_refine_ls_hydrogen_treatment refall
_refine_ls_matrix_type full
_refine_ls_number_parameters 318
_refine_ls_number_reflns 5865
_refine_ls_number_restraints 0
_refine_ls_restrained_S_all 1.058
_refine_ls_R_factor_all 0.0666
_refine_ls_R_factor_gt 0.0439
_refine_ls_shift/su_max 0.001
_refine_ls_shift/su_mean 0.000
_refine_ls_structure_factor_coef Fsqd
_refine_ls_weighting_details 'calc w=1/[\s^2^(Fo^2^)+(0.0602P)^2^+0.0160P] where P=(Fo^2^+2Fc^2^)/3'
_refine_ls_weighting_scheme calc
_refine_ls_wR_factor_gt 0.1103
_refine_ls_wR_factor_ref 0.1226
_reflns_number_gt 4116
_reflns_number_total 5865
_reflns_threshold_expression >2sigma(I)
_cod_data_source_file ja802415h_si_002_14.cif
_cod_data_source_block jonll26=5c
_cod_database_code 4108336

loop_
_symmetry_equiv_pos_as_xyz
'x, y, z'
'-x, -y, -z'

loop_
_atom_site_label
_atom_site_type_symbol
_atom_site_fract_x
_atom_site_fract_y
_atom_site_fract_z
_atom_site_U_iso_or_equiv
_atom_site_adp_type
_atom_site_occupancy
_atom_site_symmetry_multiplicity
_atom_site_calc_flag
O1 O 1.11655(12) 0.58726(9) 0.09063(8) 0.02084(19) Uani 1 1 d
O2 O 0.82725(13) 0.75117(9) 0.02506(7) 0.02073(19) Uani 1 1 d
O3 O 0.54809(13) 0.57388(10) 0.30887(8) 0.0251(2) Uani 1 1 d
O4 O 0.77270(12) 0.51044(9) 0.19803(8) 0.01992(18) Uani 1 1 d
N1 N 1.08206(14) 0.76375(10) 0.23740(9) 0.0169(2) Uani 1 1 d
C1 C 0.95686(17) 0.69251(12) 0.21785(10) 0.0163(2) Uani 1 1 d
C2 C 0.97662(17) 0.66905(12) 0.10388(10) 0.0170(2) Uani 1 1 d
C3 C 0.8289(2) 0.72748(15) -0.08448(11) 0.0239(3) Uani 1 1 d
H3A H 0.704(2) 0.7884(17) -0.1319(14) 0.031(4) Uiso 1 1 d
H3B H 0.935(2) 0.7501(16) -0.1214(14) 0.029(4) Uiso 1 1 d
H3C H 0.842(3) 0.6285(19) -0.0646(15) 0.042(5) Uiso 1 1 d
C4 C 0.83786(17) 0.64370(12) 0.29880(10) 0.0166(2) Uani 1 1 d
C5 C 0.70243(17) 0.57271(12) 0.27104(10) 0.0178(2) Uani 1 1 d
C6 C 0.6404(2) 0.45693(15) 0.15190(12) 0.0227(3) Uani 1 1 d
H6A H 0.706(2) 0.4266(17) 0.0949(15) 0.034(4) Uiso 1 1 d
H6B H 0.613(2) 0.3788(18) 0.2128(15) 0.037(5) Uiso 1 1 d
H6C H 0.518(2) 0.5328(17) 0.1164(14) 0.028(4) Uiso 1 1 d
C7 C 0.83695(17) 0.66241(12) 0.40957(10) 0.0168(2) Uani 1 1 d
C8 C 0.71973(19) 0.61523(14) 0.49799(11) 0.0214(2) Uani 1 1 d
H8 H 0.630(2) 0.5695(17) 0.4891(15) 0.037(5) Uiso 1 1 d
C9 C 0.72985(19) 0.63681(14) 0.60205(11) 0.0251(3) Uani 1 1 d
H9 H 0.651(3) 0.6039(19) 0.6623(16) 0.041(5) Uiso 1 1 d
C10 C 0.8556(2) 0.70400(15) 0.62137(11) 0.0249(3) Uani 1 1 d
H10 H 0.863(2) 0.7175(17) 0.6940(15) 0.036(4) Uiso 1 1 d
C11 C 0.97915(18) 0.75055(13) 0.53735(11) 0.0205(2) Uani 1 1 d
C12 C 0.96908(17) 0.72960(12) 0.42990(10) 0.0167(2) Uani 1 1 d
C13 C 1.11597(19) 0.81662(14) 0.55699(12) 0.0235(3) Uani 1 1 d
H13 H 1.120(2) 0.8276(17) 0.6298(15) 0.033(4) Uiso 1 1 d
C14 C 1.23398(19) 0.86055(14) 0.47519(12) 0.0230(3) Uani 1 1 d
H14 H 1.329(2) 0.9073(17) 0.4887(14) 0.034(4) Uiso 1 1 d
C15 C 1.09199(17) 0.77880(12) 0.34434(10) 0.0169(2) Uani 1 1 d
C16 C 1.22470(17) 0.84550(12) 0.36433(11) 0.0194(2) Uani 1 1 d
C17 C 1.33669(18) 0.89802(13) 0.27538(12) 0.0230(3) Uani 1 1 d
H17 H 1.426(2) 0.9455(17) 0.2877(14) 0.035(4) Uiso 1 1 d
C18 C 1.31513(19) 0.88748(14) 0.16763(12) 0.0236(3) Uani 1 1 d
H18 H 1.384(2) 0.9227(16) 0.1058(14) 0.026(4) Uiso 1 1 d
C19 C 1.18871(18) 0.82058(13) 0.15007(11) 0.0201(2) Uani 1 1 d
H19 H 1.165(2) 0.8119(15) 0.0775(13) 0.021(4) Uiso 1 1 d
B1 B 0.7048(2) 0.09794(15) 0.17488(13) 0.0217(3) Uani 1 1 d
F1 F 0.59412(12) 0.11251(9) 0.26533(7) 0.02917(19) Uani 1 1 d
F2 F 0.63335(13) 0.21362(8) 0.07082(7) 0.0315(2) Uani 1 1 d
F3 F 0.69763(12) -0.02131(8) 0.15819(8) 0.0323(2) Uani 1 1 d
F4 F 0.89515(12) 0.08644(9) 0.20589(9) 0.0377(2) Uani 1 1 d

loop_
_atom_site_aniso_label
_atom_site_aniso_U_11
_atom_site_aniso_U_22
_atom_site_aniso_U_33
_atom_site_aniso_U_23
_atom_site_aniso_U_13
_atom_site_aniso_U_12
O1 0.0198(4) 0.0239(4) 0.0238(4) -0.0137(4) 0.0061(3) -0.0080(3)
O2 0.0234(4) 0.0215(4) 0.0184(4) -0.0091(3) 0.0013(3) -0.0061(3)
O3 0.0212(4) 0.0336(5) 0.0313(5) -0.0192(4) 0.0103(4) -0.0153(4)
O4 0.0200(4) 0.0242(4) 0.0233(4) -0.0146(4) 0.0051(3) -0.0109(4)
N1 0.0181(5) 0.0188(5) 0.0181(5) -0.0094(4) 0.0039(4) -0.0091(4)
C1 0.0171(5) 0.0175(5) 0.0179(5) -0.0089(4) 0.0029(4) -0.0076(4)
C2 0.0195(5) 0.0189(5) 0.0176(5) -0.0090(4) 0.0048(4) -0.0106(4)
C3 0.0297(7) 0.0277(7) 0.0183(6) -0.0110(5) 0.0025(5) -0.0113(6)
C4 0.0167(5) 0.0173(5) 0.0181(5) -0.0082(4) 0.0025(4) -0.0068(4)
C5 0.0189(5) 0.0174(5) 0.0193(5) -0.0078(4) 0.0031(4) -0.0079(4)
C6 0.0234(6) 0.0266(6) 0.0272(7) -0.0161(5) 0.0050(5) -0.0135(5)
C7 0.0164(5) 0.0180(5) 0.0173(5) -0.0078(4) 0.0027(4) -0.0056(4)
C8 0.0216(6) 0.0245(6) 0.0195(6) -0.0080(5) 0.0046(5) -0.0100(5)
C9 0.0234(6) 0.0330(7) 0.0197(6) -0.0105(5) 0.0066(5) -0.0092(5)
C10 0.0269(7) 0.0319(7) 0.0176(6) -0.0129(5) 0.0029(5) -0.0067(5)
C11 0.0218(6) 0.0221(6) 0.0188(6) -0.0105(5) -0.0009(4) -0.0045(5)
C12 0.0166(5) 0.0173(5) 0.0177(5) -0.0084(4) 0.0023(4) -0.0049(4)
C13 0.0253(6) 0.0262(6) 0.0219(6) -0.0139(5) -0.0028(5) -0.0053(5)
C14 0.0226(6) 0.0242(6) 0.0272(6) -0.0144(5) -0.0016(5) -0.0079(5)
C15 0.0170(5) 0.0181(5) 0.0183(5) -0.0094(4) 0.0020(4) -0.0058(4)
C16 0.0176(5) 0.0191(5) 0.0247(6) -0.0110(5) 0.0003(5) -0.0065(4)
C17 0.0198(6) 0.0225(6) 0.0311(7) -0.0122(5) 0.0027(5) -0.0102(5)
C18 0.0232(6) 0.0256(6) 0.0279(7) -0.0120(5) 0.0079(5) -0.0139(5)
C19 0.0213(6) 0.0221(6) 0.0211(6) -0.0095(5) 0.0073(5) -0.0114(5)
B1 0.0205(6) 0.0212(6) 0.0269(7) -0.0105(6) 0.0046(5) -0.0101(5)
F1 0.0332(4) 0.0378(5) 0.0241(4) -0.0150(3) 0.0091(3) -0.0181(4)
F2 0.0414(5) 0.0284(4) 0.0238(4) -0.0080(3) 0.0071(3) -0.0119(4)
F3 0.0302(4) 0.0269(4) 0.0499(5) -0.0223(4) 0.0089(4) -0.0133(3)
F4 0.0212(4) 0.0399(5) 0.0587(6) -0.0222(4) 0.0031(4) -0.0143(4)

loop_
_atom_type_symbol
_atom_type_description
_atom_type_scat_dispersion_real
_atom_type_scat_dispersion_imag
_atom_type_scat_source
C C 0.0033 0.0016 'International Tables Vol C Tables 4.2.6.8 and 6.1.1.4'
H H 0.0000 0.0000 'International Tables Vol C Tables 4.2.6.8 and 6.1.1.4'
B B 0.0013 0.0007 'International Tables Vol C Tables 4.2.6.8 and 6.1.1.4'
N N 0.0061 0.0033 'International Tables Vol C Tables 4.2.6.8 and 6.1.1.4'
O O 0.0106 0.0060 'International Tables Vol C Tables 4.2.6.8 and 6.1.1.4'
F F 0.0171 0.0103 'International Tables Vol C Tables 4.2.6.8 and 6.1.1.4'

loop_
_geom_angle_atom_site_label_1
_geom_angle_atom_site_label_2
_geom_angle_atom_site_label_3
_geom_angle
C2 O2 C3 114.45(9)
C5 O4 C6 115.95(10)
C19 N1 C15 120.41(10)
C19 N1 C1 120.02(10)
C15 N1 C1 119.55(10)
C4 C1 N1 121.84(10)
C4 C1 C2 123.91(10)
N1 C1 C2 114.15(9)
O1 C2 O2 127.00(11)
O1 C2 C1 121.75(11)
O2 C2 C1 111.22(10)
O2 C3 H3A 106.2(9)
O2 C3 H3B 107.7(10)
H3A C3 H3B 112.5(13)
O2 C3 H3C 108.3(10)
H3A C3 H3C 111.8(14)
H3B C3 H3C 110.1(14)
C1 C4 C7 120.54(10)
C1 C4 C5 119.36(10)
C7 C4 C5 120.08(10)
O3 C5 O4 123.96(11)
O3 C5 C4 124.12(11)
O4 C5 C4 111.91(10)
O4 C6 H6A 105.4(10)
O4 C6 H6B 111.5(10)
H6A C6 H6B 108.9(14)
O4 C6 H6C 108.9(9)
H6A C6 H6C 112.1(13)
H6B C6 H6C 109.8(14)
C8 C7 C12 118.65(11)
C8 C7 C4 124.37(11)
C12 C7 C4 116.96(10)
C9 C8 C7 120.38(12)
C9 C8 H8 117.6(10)
C7 C8 H8 122.0(10)
C10 C9 C8 121.17(12)
C10 C9 H9 118.5(11)
C8 C9 H9 120.4(11)
C9 C10 C11 120.95(12)
C9 C10 H10 120.6(10)
C11 C10 H10 118.5(10)
C10 C11 C12 118.31(11)
C10 C11 C13 122.05(11)
C12 C11 C13 119.64(11)
C15 C12 C7 121.30(10)
C15 C12 C11 118.17(11)
C7 C12 C11 120.52(11)
C14 C13 C11 121.22(11)
C14 C13 H13 121.4(10)
C11 C13 H13 117.4(10)
C13 C14 C16 121.02(12)
C13 C14 H14 121.2(9)
C16 C14 H14 117.8(9)
N1 C15 C12 119.69(10)
N1 C15 C16 118.75(10)
C12 C15 C16 121.55(10)
C17 C16 C15 119.56(11)
C17 C16 C14 122.06(11)
C15 C16 C14 118.35(11)
C18 C17 C16 119.92(12)
C18 C17 H17 119.9(10)
C16 C17 H17 120.1(10)
C19 C18 C17 119.95(12)
C19 C18 H18 117.4(10)
C17 C18 H18 122.7(10)
N1 C19 C18 121.26(12)
N1 C19 H19 114.7(9)
C18 C19 H19 124.0(9)
F2 B1 F4 109.56(11)
F2 B1 F1 109.73(11)
F4 B1 F1 108.94(11)
F2 B1 F3 109.30(11)
F4 B1 F3 109.50(11)
F1 B1 F3 109.79(11)

loop_
_geom_bond_atom_site_label_1
_geom_bond_atom_site_label_2
_geom_bond_distance
O1 C2 1.2043(14)
O2 C2 1.3212(14)
O2 C3 1.4597(15)
O3 C5 1.2031(15)
O4 C5 1.3314(14)
O4 C6 1.4588(15)
N1 C19 1.3678(15)
N1 C15 1.3870(15)
N1 C1 1.4119(15)
C1 C4 1.3583(16)
C1 C2 1.5117(16)
C3 H3A 0.991(17)
C3 H3B 0.933(17)
C3 H3C 0.983(18)
C4 C7 1.4475(16)
C4 C5 1.5089(16)
C6 H6A 0.950(17)
C6 H6B 0.963(17)
C6 H6C 0.994(16)
C7 C8 1.4001(17)
C7 C12 1.4220(16)
C8 C9 1.3880(18)
C8 H8 0.944(17)
C9 C10 1.3799(19)
C9 H9 0.949(19)
C10 C11 1.3978(18)
C10 H10 0.960(17)
C11 C12 1.4254(16)
C11 C13 1.4374(18)
C12 C15 1.4134(16)
C13 C14 1.3452(19)
C13 H13 0.947(17)
C14 C16 1.4343(17)
C14 H14 1.003(17)
C15 C16 1.4197(16)
C16 C17 1.3929(18)
C17 C18 1.3835(19)
C17 H17 0.970(17)
C18 C19 1.3735(17)
C18 H18 0.923(16)
C19 H19 0.952(14)
B1 F2 1.3890(17)
B1 F4 1.3911(16)
B1 F1 1.3940(16)
B1 F3 1.3944(16)

loop_
_geom_torsion_atom_site_label_1
_geom_torsion_atom_site_label_2
_geom_torsion_atom_site_label_3
_geom_torsion_atom_site_label_4
_geom_torsion
C19 N1 C1 C4 -174.98(11)
C15 N1 C1 C4 3.28(17)
C19 N1 C1 C2 8.40(16)
C15 N1 C1 C2 -173.33(10)
C3 O2 C2 O1 6.27(17)
C3 O2 C2 C1 -175.74(10)
C4 C1 C2 O1 -105.50(14)
N1 C1 C2 O1 71.03(14)
C4 C1 C2 O2 76.39(14)
N1 C1 C2 O2 -107.08(11)
N1 C1 C4 C7 -0.54(18)
C2 C1 C4 C7 175.73(11)
N1 C1 C4 C5 177.92(10)
C2 C1 C4 C5 -5.80(17)
C6 O4 C5 O3 7.85(18)
C6 O4 C5 C4 -171.12(10)
C1 C4 C5 O3 -150.01(13)
C7 C4 C5 O3 28.46(18)
C1 C4 C5 O4 28.96(15)
C7 C4 C5 O4 -152.57(10)
C1 C4 C7 C8 -179.81(12)
C5 C4 C7 C8 1.74(18)
C1 C4 C7 C12 -1.82(17)
C5 C4 C7 C12 179.73(10)
C12 C7 C8 C9 1.47(18)
C4 C7 C8 C9 179.42(12)
C7 C8 C9 C10 -0.4(2)
C8 C9 C10 C11 -1.0(2)
C9 C10 C11 C12 1.36(19)
C9 C10 C11 C13 -177.87(12)
C8 C7 C12 C15 179.64(11)
C4 C7 C12 C15 1.53(16)
C8 C7 C12 C11 -1.11(17)
C4 C7 C12 C11 -179.21(11)
C10 C11 C12 C15 178.99(11)
C13 C11 C12 C15 -1.76(17)
C10 C11 C12 C7 -0.28(17)
C13 C11 C12 C7 178.97(11)
C10 C11 C13 C14 179.89(13)
C12 C11 C13 C14 0.67(19)
C11 C13 C14 C16 1.3(2)
C19 N1 C15 C12 174.75(11)
C1 N1 C15 C12 -3.51(16)
C19 N1 C15 C16 -4.40(17)
C1 N1 C15 C16 177.34(10)
C7 C12 C15 N1 1.12(17)
C11 C12 C15 N1 -178.15(10)
C7 C12 C15 C16 -179.76(11)
C11 C12 C15 C16 0.97(17)
N1 C15 C16 C17 2.07(17)
C12 C15 C16 C17 -177.06(11)
N1 C15 C16 C14 -179.98(11)
C12 C15 C16 C14 0.89(18)
C13 C14 C16 C17 175.86(12)
C13 C14 C16 C15 -2.04(19)
C15 C16 C17 C18 1.33(19)
C14 C16 C17 C18 -176.54(12)
C16 C17 C18 C19 -2.5(2)
C15 N1 C19 C18 3.35(18)
C1 N1 C19 C18 -178.40(11)
C17 C18 C19 N1 0.2(2)
